data_2235043
loop_
_publ_author_name
'Shahwar, Durre'
'Tahir, M. Nawaz'
'Kashif, Misbah'
'Saeed, Afifa'
'Bukhari, Sana'

_publ_section_title
;
 (5<i>Z</i>)-5-(2-Hydroxybenzylidene)-3-(4-methylphenyl)-2-sulfanylidene-1,3-thiazolidin-4-one
;
_journal_coeditor_code HB6792
_journal_issue 6
_journal_name_full 'Acta Crystallographica Section E'
_journal_page_first o1818
_journal_paper_doi 10.1107/S1600536812021630
_journal_volume 68
_journal_year 2012
_chemical_formula_iupac 'C17 H13 N O2 S2'
_chemical_formula_moiety 'C17 H13 N O2 S2'
_chemical_formula_sum 'C17 H13 N O2 S2'
_chemical_formula_weight 327.40
_chemical_name_systematic
;
(5<i>Z</i>)-5-(2-Hydroxybenzylidene)-3-(4-methylphenyl)-2-sulfanylidene-1,3-
thiazolidin-4-one
;
_space_group_IT_number 14
_symmetry_cell_setting monoclinic
_symmetry_space_group_name_Hall '-P 2ybc'
_symmetry_space_group_name_H-M 'P 1 21/c 1'
_atom_sites_solution_hydrogens geom
_atom_sites_solution_primary direct
_atom_sites_solution_secondary difmap
_audit_creation_method SHELXL-97
_cell_angle_alpha 90
_cell_angle_beta 101.857(3)
_cell_angle_gamma 90
_cell_formula_units_Z 4
_cell_length_a 13.8258(6)
_cell_length_b 5.4278(3)
_cell_length_c 21.0715(9)
_cell_measurement_reflns_used 1473
_cell_measurement_temperature 296(2)
_cell_measurement_theta_max 25.25
_cell_measurement_theta_min 3.01
_cell_volume 1547.54(13)
_computing_cell_refinement 'SAINT (Bruker, 2009)'
_computing_data_collection 'APEX2 (Bruker, 2009)'
_computing_data_reduction 'SAINT (Bruker, 2009)'
_computing_molecular_graphics 'ORTEP-3 for Windows (Farrugia, 1997) and PLATON (Spek, 2009)'
_computing_publication_material
;
WinGX (Farrugia, 1999) and PLATON (Spek, 2009)
;
_computing_structure_refinement 'SHELXL97 (Sheldrick, 2008)'
_computing_structure_solution 'SHELXS97 (Sheldrick, 2008)'
_diffrn_ambient_temperature 296(2)
_diffrn_detector_area_resol_mean 8.20
_diffrn_measured_fraction_theta_full 0.998
_diffrn_measured_fraction_theta_max 0.998
_diffrn_measurement_device_type 'Bruker Kappa APEXII CCD'
_diffrn_measurement_method \w
_diffrn_radiation_monochromator graphite
_diffrn_radiation_source 'fine-focus sealed tube'
_diffrn_radiation_type MoK\a
_diffrn_radiation_wavelength 0.71073
_diffrn_reflns_av_R_equivalents 0.0694
_diffrn_reflns_av_sigmaI/netI 0.0920
_diffrn_reflns_limit_h_max 16
_diffrn_reflns_limit_h_min -16
_diffrn_reflns_limit_k_max 6
_diffrn_reflns_limit_k_min -6
_diffrn_reflns_limit_l_max 25
_diffrn_reflns_limit_l_min -25
_diffrn_reflns_number 10652
_diffrn_reflns_theta_full 25.25
_diffrn_reflns_theta_max 25.25
_diffrn_reflns_theta_min 3.01
_diffrn_standards_number 0
_exptl_absorpt_coefficient_mu 0.350
_exptl_absorpt_correction_T_max 0.965
_exptl_absorpt_correction_T_min 0.945
_exptl_absorpt_correction_type multi-scan
_exptl_absorpt_process_details '(SADABS; Bruker, 2005)'
_exptl_crystal_colour yellow
_exptl_crystal_density_diffrn 1.405
_exptl_crystal_density_method 'not measured'
_exptl_crystal_description needle
_exptl_crystal_F_000 680
_exptl_crystal_size_max 0.35
_exptl_crystal_size_mid 0.15
_exptl_crystal_size_min 0.13
_refine_diff_density_max 0.185
_refine_diff_density_min -0.261
_refine_ls_goodness_of_fit_ref 0.930
_refine_ls_hydrogen_treatment constr
_refine_ls_matrix_type full
_refine_ls_number_parameters 201
_refine_ls_number_reflns 2801
_refine_ls_number_restraints 0
_refine_ls_restrained_S_all 0.930
_refine_ls_R_factor_all 0.1196
_refine_ls_R_factor_gt 0.0468
_refine_ls_shift/su_max 0.000
_refine_ls_shift/su_mean 0.000
_refine_ls_structure_factor_coef Fsqd
_refine_ls_weighting_details 'calc w=1/[\s^2^(Fo^2^)+(0.0385P)^2^] where P=(Fo^2^+2Fc^2^)/3'
_refine_ls_weighting_scheme calc
_refine_ls_wR_factor_gt 0.0810
_refine_ls_wR_factor_ref 0.1014
_reflns_number_gt 1473
_reflns_number_total 2801
_reflns_threshold_expression I>2\s(I)
_cod_data_source_file hb6792.cif
_cod_data_source_block I
_cod_original_sg_symbol_H-M 'P 21/c'
_cod_database_code 2235043
_cod_database_fobs_code 2235043

loop_
_symmetry_equiv_pos_site_id
_symmetry_equiv_pos_as_xyz
1 x,y,z
2 -x,1/2+y,1/2-z
3 -x,-y,-z
4 x,1/2-y,1/2+z

loop_
_atom_site_aniso_label
_atom_site_aniso_U_11
_atom_site_aniso_U_22
_atom_site_aniso_U_33
_atom_site_aniso_U_12
_atom_site_aniso_U_13
_atom_site_aniso_U_23
S1 0.0601(5) 0.0596(7) 0.0403(5) -0.0257(5) -0.0047(4) 0.0102(5)
S2 0.0689(6) 0.0671(8) 0.0527(5) -0.0349(6) 0.0096(4) 0.0025(5)
O1 0.0484(13) 0.0539(16) 0.0449(13) -0.0174(12) -0.0037(11) 0.0132(13)
O2 0.0795(18) 0.087(2) 0.0509(14) -0.0543(16) -0.0205(12) 0.0243(16)
N1 0.0362(14) 0.0385(18) 0.0362(14) -0.0112(14) -0.0015(12) 0.0016(14)
C1 0.0347(17) 0.041(2) 0.0385(18) -0.0079(18) 0.0031(15) 0.0005(18)
C2 0.0429(19) 0.053(3) 0.0473(19) 0.0042(19) 0.0032(17) -0.006(2)
C3 0.057(2) 0.056(3) 0.0422(19) -0.011(2) 0.0009(18) -0.0158(19)
C4 0.0417(19) 0.056(3) 0.0441(19) -0.011(2) -0.0002(16) 0.011(2)
C5 0.049(2) 0.050(3) 0.075(2) 0.006(2) 0.000(2) 0.007(2)
C6 0.053(2) 0.043(2) 0.060(2) -0.005(2) 0.0019(18) -0.013(2)
C7 0.055(2) 0.112(4) 0.061(2) -0.014(2) -0.0196(18) 0.012(3)
C8 0.0447(18) 0.044(2) 0.0401(18) -0.0132(18) 0.0042(15) -0.0036(18)
C9 0.0370(18) 0.040(2) 0.0431(19) -0.0070(18) 0.0054(16) -0.0045(19)
C10 0.0372(17) 0.047(2) 0.0363(17) -0.0089(18) 0.0032(14) 0.0034(18)
C11 0.0417(18) 0.044(2) 0.0374(17) -0.0101(18) 0.0026(15) 0.0061(17)
C12 0.0345(17) 0.042(2) 0.0379(18) -0.0092(18) 0.0007(15) 0.0006(18)
C13 0.052(2) 0.053(3) 0.047(2) -0.014(2) -0.0059(17) 0.008(2)
C14 0.064(2) 0.061(3) 0.044(2) -0.012(2) -0.0091(18) 0.014(2)
C15 0.056(2) 0.066(3) 0.0393(19) -0.008(2) -0.0089(17) -0.002(2)
C16 0.0414(18) 0.062(3) 0.046(2) -0.0162(19) -0.0066(16) -0.002(2)
C17 0.0452(19) 0.047(2) 0.0386(18) -0.0076(19) 0.0016(16) 0.0036(19)

loop_
_atom_site_type_symbol
_atom_site_label
_atom_site_fract_x
_atom_site_fract_y
_atom_site_fract_z
_atom_site_U_iso_or_equiv
_atom_site_thermal_displace_type
_atom_site_occupancy
_atom_site_disorder_group
S S1 0.32730(6) 0.24641(18) 0.08942(4) 0.0555(3) Uani 1.000 -16
S S2 0.14244(6) -0.0283(2) 0.04718(4) 0.0633(4) Uani 1.000 -16
O O1 0.28996(14) 0.6397(4) -0.06441(10) 0.0510(8) Uani 1.000 -16
O O2 0.57469(16) 1.0037(5) 0.06997(10) 0.0773(10) Uani 1.000 -16
N N1 0.21224(16) 0.3302(5) -0.02022(11) 0.0383(9) Uani 1.000 -16
C C1 0.1268(2) 0.3173(6) -0.07351(14) 0.0387(11) Uani 1.000 -16
C C2 0.1162(2) 0.1227(7) -0.11500(14) 0.0486(13) Uani 1.000 -16
C C3 0.0316(2) 0.1030(7) -0.16312(14) 0.0531(14) Uani 1.000 -16
C C4 -0.0423(2) 0.2766(7) -0.16993(15) 0.0486(13) Uani 1.000 -16
C C5 -0.0286(2) 0.4723(7) -0.12792(17) 0.0598(14) Uani 1.000 -16
C C6 0.0553(2) 0.4943(7) -0.07940(15) 0.0534(12) Uani 1.000 -16
C C7 -0.1379(2) 0.2463(7) -0.21949(16) 0.0805(16) Uani 1.000 -16
C C8 0.2200(2) 0.1799(6) 0.03366(14) 0.0436(11) Uani 1.000 -16
C C9 0.2879(2) 0.5003(7) -0.01944(15) 0.0404(11) Uani 1.000 -16
C C10 0.3612(2) 0.4829(6) 0.04263(13) 0.0408(10) Uani 1.000 -16
C C11 0.4379(2) 0.6400(6) 0.05800(13) 0.0418(11) Uani 1.000 -16
C C12 0.5128(2) 0.6614(6) 0.11718(13) 0.0391(11) Uani 1.000 -16
C C13 0.5208(2) 0.5059(7) 0.17093(14) 0.0530(14) Uani 1.000 -16
C C14 0.5919(2) 0.5422(7) 0.22614(15) 0.0592(14) Uani 1.000 -16
C C15 0.6561(2) 0.7355(7) 0.22960(15) 0.0564(14) Uani 1.000 -16
C C16 0.6513(2) 0.8925(7) 0.17828(15) 0.0520(13) Uani 1.000 -16
C C17 0.5808(2) 0.8546(6) 0.12202(14) 0.0446(11) Uani 1.000 -16
H H2 0.16539 0.00361 -0.11109 0.0582 Uiso 1.000 -16
H H2A 0.62157 1.09941 0.07623 0.0928 Uiso 1.000 -16
H H3 0.02469 -0.03032 -0.19141 0.0637 Uiso 1.000 -16
H H5 -0.07693 0.59368 -0.13213 0.0718 Uiso 1.000 -16
H H6 0.06290 0.62792 -0.05118 0.0641 Uiso 1.000 -16
H H7A -0.12882 0.12593 -0.25115 0.1208 Uiso 1.000 -16
H H7B -0.15615 0.40109 -0.24058 0.1208 Uiso 1.000 -16
H H7C -0.18916 0.19251 -0.19813 0.1208 Uiso 1.000 -16
H H11 0.44377 0.75226 0.02568 0.0501 Uiso 1.000 -16
H H13 0.47704 0.37487 0.16928 0.0640 Uiso 1.000 -16
H H14 0.59639 0.43528 0.26110 0.0709 Uiso 1.000 -16
H H15 0.70355 0.76061 0.26727 0.0677 Uiso 1.000 -16
H H16 0.69516 1.02395 0.18109 0.0625 Uiso 1.000 -16

loop_
_atom_type_symbol
_atom_type_description
_atom_type_scat_dispersion_real
_atom_type_scat_dispersion_imag
_atom_type_scat_source
C C 0.0033 0.0016 'International Tables Vol C Tables 4.2.6.8 and 6.1.1.4'
H H 0.0000 0.0000 'International Tables Vol C Tables 4.2.6.8 and 6.1.1.4'
N N 0.0061 0.0033 'International Tables Vol C Tables 4.2.6.8 and 6.1.1.4'
O O 0.0106 0.0060 'International Tables Vol C Tables 4.2.6.8 and 6.1.1.4'
S S 0.1246 0.1234 'International Tables Vol C Tables 4.2.6.8 and 6.1.1.4'

loop_
_geom_angle_atom_site_label_1
_geom_angle_atom_site_label_2
_geom_angle_atom_site_label_3
_geom_angle
_geom_angle_publ_flag
C8 S1 C10 93.57(14) no
C17 O2 H2A 109.00 no
C1 N1 C8 121.2(2) no
C1 N1 C9 122.0(2) no
C8 N1 C9 116.7(2) no
N1 C1 C6 119.6(3) no
C2 C1 C6 120.5(3) no
N1 C1 C2 119.8(3) no
C1 C2 C3 119.6(3) no
C2 C3 C4 121.4(3) no
C3 C4 C7 121.4(3) no
C5 C4 C7 121.0(3) no
C3 C4 C5 117.5(3) no
C4 C5 C6 121.8(3) no
C1 C6 C5 119.2(3) no
S1 C8 S2 122.09(18) no
S1 C8 N1 110.2(2) no
S2 C8 N1 127.7(2) no
O1 C9 N1 122.7(3) no
O1 C9 C10 127.2(3) no
N1 C9 C10 110.1(3) no
S1 C10 C11 128.4(2) no
C9 C10 C11 122.2(3) no
S1 C10 C9 109.4(2) no
C10 C11 C12 130.1(3) no
C11 C12 C17 118.2(3) no
C13 C12 C17 117.0(3) no
C11 C12 C13 124.8(3) no
C12 C13 C14 121.5(3) no
C13 C14 C15 119.9(3) no
C14 C15 C16 120.7(3) no
C15 C16 C17 119.7(3) no
O2 C17 C16 121.4(3) no
C12 C17 C16 121.2(3) no
O2 C17 C12 117.5(3) no
C1 C2 H2 120.00 no
C3 C2 H2 120.00 no
C2 C3 H3 119.00 no
C4 C3 H3 119.00 no
C4 C5 H5 119.00 no
C6 C5 H5 119.00 no
C1 C6 H6 120.00 no
C5 C6 H6 120.00 no
C4 C7 H7A 109.00 no
C4 C7 H7B 109.00 no
C4 C7 H7C 109.00 no
H7A C7 H7B 109.00 no
H7A C7 H7C 109.00 no
H7B C7 H7C 110.00 no
C10 C11 H11 115.00 no
C12 C11 H11 115.00 no
C12 C13 H13 119.00 no
C14 C13 H13 119.00 no
C13 C14 H14 120.00 no
C15 C14 H14 120.00 no
C14 C15 H15 120.00 no
C16 C15 H15 120.00 no
C15 C16 H16 120.00 no
C17 C16 H16 120.00 no

loop_
_geom_bond_atom_site_label_1
_geom_bond_atom_site_label_2
_geom_bond_distance
_geom_bond_publ_flag
S1 C8 1.731(3) no
S1 C10 1.741(3) no
S2 C8 1.623(3) no
O1 C9 1.218(4) no
O2 C17 1.352(4) no
O2 H2A 0.8200 no
N1 C1 1.455(4) no
N1 C9 1.393(4) no
N1 C8 1.384(4) no
C1 C2 1.360(5) no
C1 C6 1.366(5) no
C2 C3 1.386(4) no
C3 C4 1.376(5) no
C4 C5 1.371(5) no
C4 C7 1.516(4) no
C5 C6 1.385(4) no
C9 C10 1.484(4) no
C10 C11 1.347(4) no
C11 C12 1.453(4) no
C12 C17 1.398(4) no
C12 C13 1.399(4) no
C13 C14 1.374(4) no
C14 C15 1.367(5) no
C15 C16 1.368(5) no
C16 C17 1.387(4) no
C2 H2 0.9300 no
C3 H3 0.9300 no
C5 H5 0.9300 no
C6 H6 0.9300 no
C7 H7A 0.9600 no
C7 H7B 0.9600 no
C7 H7C 0.9600 no
C11 H11 0.9300 no
C13 H13 0.9300 no
C14 H14 0.9300 no
C15 H15 0.9300 no
C16 H16 0.9300 no

loop_
_geom_hbond_atom_site_label_D
_geom_hbond_atom_site_label_H
_geom_hbond_atom_site_label_A
_geom_hbond_site_symmetry_A
_geom_hbond_distance_DH
_geom_hbond_distance_HA
_geom_hbond_distance_DA
_geom_hbond_angle_DHA
_geom_hbond_publ_flag
O2 H2A O1 3_675 0.82 1.92 2.712(3) 162 yes
C6 H6 S2 1_565 0.93 2.84 3.736(4) 163 yes
C11 H11 O2 3_675 0.93 2.38 3.294(4) 167 yes
C13 H13 S1 . 0.93 2.48 3.194(3) 133 yes

loop_
_geom_torsion_atom_site_label_1
_geom_torsion_atom_site_label_2
_geom_torsion_atom_site_label_3
_geom_torsion_atom_site_label_4
_geom_torsion
_geom_torsion_publ_flag
C10 S1 C8 S2 -177.0(2) no
C10 S1 C8 N1 1.8(2) no
C8 S1 C10 C9 -2.5(2) no
C8 S1 C10 C11 174.7(3) no
C8 N1 C1 C2 -73.7(4) no
C8 N1 C1 C6 102.9(4) no
C9 N1 C1 C2 109.1(4) no
C9 N1 C1 C6 -74.3(4) no
C1 N1 C8 S1 -177.9(2) no
C1 N1 C8 S2 0.9(4) no
C9 N1 C8 S1 -0.6(3) no
C9 N1 C8 S2 178.2(2) no
C1 N1 C9 O1 -3.8(5) no
C1 N1 C9 C10 176.0(3) no
C8 N1 C9 O1 178.9(3) no
C8 N1 C9 C10 -1.4(4) no
N1 C1 C2 C3 175.8(3) no
C6 C1 C2 C3 -0.7(5) no
N1 C1 C6 C5 -176.1(3) no
C2 C1 C6 C5 0.5(5) no
C1 C2 C3 C4 0.0(5) no
C2 C3 C4 C5 1.0(5) no
C2 C3 C4 C7 -175.7(3) no
C3 C4 C5 C6 -1.2(5) no
C7 C4 C5 C6 175.5(3) no
C4 C5 C6 C1 0.5(5) no
O1 C9 C10 S1 -177.6(3) no
O1 C9 C10 C11 5.0(5) no
N1 C9 C10 S1 2.6(3) no
N1 C9 C10 C11 -174.8(3) no
S1 C10 C11 C12 -1.0(5) no
C9 C10 C11 C12 175.9(3) no
C10 C11 C12 C13 2.8(5) no
C10 C11 C12 C17 -175.5(3) no
C11 C12 C13 C14 -177.9(3) no
C17 C12 C13 C14 0.4(5) no
C11 C12 C17 O2 -2.6(4) no
C11 C12 C17 C16 177.0(3) no
C13 C12 C17 O2 179.0(3) no
C13 C12 C17 C16 -1.5(4) no
C12 C13 C14 C15 0.7(5) no
C13 C14 C15 C16 -0.8(5) no
C14 C15 C16 C17 -0.3(5) no
C15 C16 C17 O2 -179.0(3) no
C15 C16 C17 C12 1.4(5) no

loop_
_cod_related_entry_id
_cod_related_entry_database
_cod_related_entry_code
1 ChemSpider 30657763
